data_4111440
loop_
_publ_author_name
'Chaihong Xu'
'Atsushi Wakamiya'
'Shigehiro Yamaguchi'

_publ_contact_author_address
;
    Department of Chemistry, Graduate School of Science, Nagoya University
    Furo, Chikusa, Nagoya 464-8602, Japan
;
_publ_contact_author_email ' yamaguchi@chem.nagoya-u.ac.jp'
_publ_contact_author_fax ' +81-52-789-2291 '
_publ_contact_author_name ' Shigehiro Yamaguchi '
_publ_contact_author_phone ' +81-52-789-5947 '
_publ_section_title
;
 Ladder Oligo(p-phenylenevinylene)s with Silicon and Carbon Bridges
;
_journal_name_full 'Journal of the American Chemical Society'
_journal_page_first 1638
_journal_page_last 1639
_journal_paper_doi 10.1021/ja042964m
_journal_volume 127
_journal_year 2005
_chemical_formula_sum 'C56 H46 O2 Si2'
_chemical_formula_weight 807.11
_chemical_name_common 'fluorene-bound bis(styryl)benzene'
_space_group_IT_number 14
_symmetry_cell_setting monoclinic
_symmetry_space_group_name_Hall '-P 2ybc'
_symmetry_space_group_name_H-M 'P 1 21/c 1'
_atom_sites_solution_hydrogens geom
_atom_sites_solution_primary direct
_atom_sites_solution_secondary difmap
_audit_creation_method SHELXL-97
_cell_angle_alpha 90.00
_cell_angle_beta 105.863(3)
_cell_angle_gamma 90.00
_cell_formula_units_Z 2
_cell_length_a 11.9103(9)
_cell_length_b 15.6951(10)
_cell_length_c 12.4372(9)
_cell_measurement_reflns_used 17364
_cell_measurement_temperature 173(2)
_cell_measurement_theta_max 27.48
_cell_measurement_theta_min 3.02
_cell_volume 2236.4(3)
_computing_molecular_graphics 'ORTEP 3 for windows'
_computing_structure_refinement 'SHELXL-97 (Sheldrick, 1997)'
_computing_structure_solution 'SHELXS-97 (Sheldrick, 1990)'
_diffrn_ambient_temperature 173(2)
_diffrn_measured_fraction_theta_full 0.999
_diffrn_measured_fraction_theta_max 0.999
_diffrn_measurement_device_type
;
Saturn70 CCD (4x4 bin mode) with MicroMax-007
;
_diffrn_measurement_method dtprofit.ref
_diffrn_radiation_monochromator graphite
_diffrn_radiation_source 'fine-focus sealed tube'
_diffrn_radiation_type MoK\a
_diffrn_radiation_wavelength 0.71070
_diffrn_reflns_av_R_equivalents 0.0250
_diffrn_reflns_av_sigmaI/netI 0.0282
_diffrn_reflns_limit_h_max 15
_diffrn_reflns_limit_h_min -12
_diffrn_reflns_limit_k_max 18
_diffrn_reflns_limit_k_min -20
_diffrn_reflns_limit_l_max 16
_diffrn_reflns_limit_l_min -16
_diffrn_reflns_number 17364
_diffrn_reflns_theta_full 27.48
_diffrn_reflns_theta_max 27.48
_diffrn_reflns_theta_min 3.07
_exptl_absorpt_coefficient_mu 0.121
_exptl_absorpt_correction_T_max 0.9761
_exptl_absorpt_correction_T_min 0.9761
_exptl_absorpt_correction_type empirical
_exptl_crystal_colour yellow
_exptl_crystal_density_diffrn 1.199
_exptl_crystal_description block
_exptl_crystal_F_000 852
_exptl_crystal_size_max 0.20
_exptl_crystal_size_mid 0.20
_exptl_crystal_size_min 0.20
_refine_diff_density_max 0.700
_refine_diff_density_min -0.541
_refine_diff_density_rms 0.053
_refine_ls_extinction_coef none
_refine_ls_extinction_method none
_refine_ls_goodness_of_fit_ref 1.087
_refine_ls_hydrogen_treatment none
_refine_ls_matrix_type full
_refine_ls_number_parameters 296
_refine_ls_number_reflns 5115
_refine_ls_number_restraints 0
_refine_ls_restrained_S_all 1.087
_refine_ls_R_factor_all 0.0762
_refine_ls_R_factor_gt 0.0649
_refine_ls_shift/su_max 0.004
_refine_ls_shift/su_mean 0.000
_refine_ls_structure_factor_coef Fsqd
_refine_ls_weighting_details 'calc w=1/[\s^2^(Fo^2^)+(0.0666P)^2^+1.8437P] where P=(Fo^2^+2Fc^2^)/3'
_refine_ls_weighting_scheme calc
_refine_ls_wR_factor_gt 0.1534
_refine_ls_wR_factor_ref 0.1605
_reflns_number_gt 4421
_reflns_number_total 5115
_reflns_threshold_expression >2sigma(I)
_cod_data_source_file ja042964msi20041221_123409.cif
_cod_data_source_block compound_9
_cod_database_code 4111440

loop_
_symmetry_equiv_pos_as_xyz
'x, y, z'
'-x, y+1/2, -z+1/2'
'-x, -y, -z'
'x, -y-1/2, z-1/2'

loop_
_atom_site_label
_atom_site_type_symbol
_atom_site_fract_x
_atom_site_fract_y
_atom_site_fract_z
_atom_site_U_iso_or_equiv
_atom_site_adp_type
_atom_site_occupancy
_atom_site_symmetry_multiplicity
_atom_site_calc_flag
_atom_site_refinement_flags
_atom_site_disorder_assembly
_atom_site_disorder_group
C1 C 0.4762(2) 0.37711(14) 0.33268(19) 0.0358(5) Uani 1 1 d . . .
H1 H 0.4006 0.3898 0.3399 0.043 Uiso 1 1 calc R . .
C2 C 0.5394(2) 0.43782(15) 0.29200(19) 0.0407(6) Uani 1 1 d . . .
H2 H 0.5056 0.4921 0.2701 0.049 Uiso 1 1 calc R . .
C3 C 0.6506(2) 0.42063(15) 0.2828(2) 0.0413(6) Uani 1 1 d . . .
H3 H 0.6924 0.4632 0.2556 0.050 Uiso 1 1 calc R . .
C4 C 0.7014(2) 0.34088(14) 0.31352(19) 0.0357(5) Uani 1 1 d . . .
H4 H 0.7776 0.3288 0.3076 0.043 Uiso 1 1 calc R . .
C5 C 0.63892(18) 0.28026(13) 0.35248(16) 0.0269(4) Uani 1 1 d . . .
C6 C 0.67277(17) 0.18846(12) 0.38740(16) 0.0240(4) Uani 1 1 d . . .
C7 C 0.56411(17) 0.15875(13) 0.42023(16) 0.0241(4) Uani 1 1 d . . .
C8 C 0.48236(18) 0.22098(13) 0.40520(17) 0.0284(4) Uani 1 1 d . . .
C9 C 0.52637(19) 0.29723(13) 0.36269(17) 0.0289(4) Uani 1 1 d . . .
Si1 Si 0.35280(5) 0.17779(4) 0.44475(5) 0.02843(17) Uani 1 1 d . . .
C10 C 0.42535(16) 0.07114(13) 0.47941(16) 0.0245(4) Uani 1 1 d . . .
C11 C 0.53833(16) 0.07541(13) 0.46150(15) 0.0239(4) Uani 1 1 d . . .
C12 C 0.38840(17) -0.00403(13) 0.51747(16) 0.0251(4) Uani 1 1 d . . .
H27 H 0.3130 -0.0071 0.5293 0.030 Uiso 1 1 calc R . .
C13 C 0.2177(2) 0.17372(19) 0.3264(2) 0.0470(6) Uani 1 1 d . . .
H5 H 0.2344 0.1449 0.2626 0.070 Uiso 1 1 calc R . .
H6 H 0.1905 0.2318 0.3049 0.070 Uiso 1 1 calc R . .
H7 H 0.1570 0.1423 0.3494 0.070 Uiso 1 1 calc R . .
C14 C 0.3255(2) 0.23212(17) 0.5682(2) 0.0453(6) Uani 1 1 d . . .
H8 H 0.3979 0.2335 0.6292 0.068 Uiso 1 1 calc R . .
H9 H 0.2655 0.2010 0.5926 0.068 Uiso 1 1 calc R . .
H10 H 0.2988 0.2905 0.5480 0.068 Uiso 1 1 calc R . .
C15 C 0.69889(18) 0.13657(13) 0.29315(17) 0.0269(4) Uani 1 1 d . . .
C16 C 0.6274(2) 0.12227(14) 0.18679(18) 0.0340(5) Uani 1 1 d . . .
H11 H 0.5506 0.1450 0.1645 0.041 Uiso 1 1 calc R . .
C17 C 0.6706(2) 0.07382(16) 0.1129(2) 0.0431(6) Uani 1 1 d . . .
H12 H 0.6228 0.0633 0.0394 0.052 Uiso 1 1 calc R . .
C18 C 0.7822(3) 0.04116(17) 0.1459(2) 0.0491(7) Uani 1 1 d . . .
H13 H 0.8098 0.0079 0.0946 0.059 Uiso 1 1 calc R . .
C19 C 0.8553(2) 0.05544(16) 0.2520(2) 0.0434(6) Uani 1 1 d . . .
H14 H 0.9323 0.0329 0.2735 0.052 Uiso 1 1 calc R . .
C20 C 0.81254(19) 0.10385(13) 0.32606(18) 0.0305(5) Uani 1 1 d . . .
C21 C 0.86760(18) 0.13095(13) 0.44154(18) 0.0292(4) Uani 1 1 d . . .
C22 C 0.97884(19) 0.11571(15) 0.5122(2) 0.0378(5) Uani 1 1 d . . .
H15 H 1.0333 0.0819 0.4878 0.045 Uiso 1 1 calc R . .
C23 C 1.0084(2) 0.15069(16) 0.6182(2) 0.0420(6) Uani 1 1 d . . .
H16 H 1.0838 0.1407 0.6672 0.050 Uiso 1 1 calc R . .
C24 C 0.9286(2) 0.20035(16) 0.6539(2) 0.0396(5) Uani 1 1 d . . .
H17 H 0.9506 0.2243 0.7268 0.048 Uiso 1 1 calc R . .
C25 C 0.81718(19) 0.21544(15) 0.58433(18) 0.0333(5) Uani 1 1 d . . .
H18 H 0.7628 0.2492 0.6090 0.040 Uiso 1 1 calc R . .
C26 C 0.78751(17) 0.18009(12) 0.47848(17) 0.0254(4) Uani 1 1 d . . .
O1 O 0.0000 0.0000 0.0000 0.113(2) Uani 1 2 d S . .
C27 C -0.0099(8) 0.0523(7) -0.0513(9) 0.083(2) Uani 0.50 1 d P A 1
O2 O -0.0557(7) 0.0392(6) -0.1526(6) 0.157(4) Uani 0.50 1 d P A 1
C28 C 0.0491(13) 0.1472(9) -0.0377(13) 0.078(3) Uani 0.50 1 d P A 1
H19 H 0.0167 0.1801 -0.1061 0.117 Uiso 0.50 1 calc PR A 1
H20 H 0.1338 0.1418 -0.0246 0.117 Uiso 0.50 1 calc PR A 1
H21 H 0.0323 0.1764 0.0258 0.117 Uiso 0.50 1 calc PR A 1
C29 C 0.0246(17) 0.0900(7) 0.0361(9) 0.155(8) Uani 0.50 1 d P A 2
H22 H -0.0225 0.0996 0.0895 0.186 Uiso 0.50 1 calc PR A 2
H23 H 0.1069 0.0893 0.0821 0.186 Uiso 0.50 1 calc PR A 2
C30 C 0.0188(12) 0.1338(8) 0.0018(14) 0.092(5) Uani 0.50 1 d P A 2
H24 H 0.0441 0.1248 -0.0660 0.138 Uiso 0.50 1 calc PR A 2
H25 H 0.0680 0.1774 0.0482 0.138 Uiso 0.50 1 calc PR A 2
H26 H -0.0627 0.1526 -0.0189 0.138 Uiso 0.50 1 calc PR A 2

loop_
_atom_site_aniso_label
_atom_site_aniso_U_11
_atom_site_aniso_U_22
_atom_site_aniso_U_33
_atom_site_aniso_U_23
_atom_site_aniso_U_13
_atom_site_aniso_U_12
C1 0.0401(12) 0.0310(11) 0.0340(11) 0.0020(9) 0.0064(10) 0.0085(9)
C2 0.0605(15) 0.0275(11) 0.0324(12) 0.0066(9) 0.0101(11) 0.0088(10)
C3 0.0626(16) 0.0291(12) 0.0355(12) 0.0056(9) 0.0188(11) -0.0032(11)
C4 0.0473(13) 0.0298(11) 0.0351(12) 0.0045(9) 0.0197(10) -0.0018(10)
C5 0.0335(10) 0.0240(10) 0.0236(9) 0.0007(8) 0.0083(8) 0.0017(8)
C6 0.0261(9) 0.0230(9) 0.0247(9) 0.0017(7) 0.0097(8) 0.0000(7)
C7 0.0232(9) 0.0259(10) 0.0243(9) 0.0002(7) 0.0086(7) -0.0002(7)
C8 0.0283(10) 0.0273(10) 0.0292(10) 0.0002(8) 0.0073(8) 0.0035(8)
C9 0.0338(11) 0.0274(10) 0.0246(10) 0.0004(8) 0.0062(8) 0.0033(8)
Si1 0.0240(3) 0.0292(3) 0.0325(3) 0.0029(2) 0.0085(2) 0.0054(2)
C10 0.0220(9) 0.0268(10) 0.0241(9) -0.0007(8) 0.0053(7) 0.0012(7)
C11 0.0232(9) 0.0260(10) 0.0226(9) -0.0013(7) 0.0065(7) -0.0010(7)
C12 0.0211(9) 0.0286(10) 0.0267(10) -0.0008(8) 0.0086(8) -0.0003(8)
C13 0.0322(12) 0.0565(16) 0.0461(14) 0.0088(12) 0.0004(11) 0.0023(11)
C14 0.0498(15) 0.0434(14) 0.0484(15) -0.0020(11) 0.0231(12) 0.0083(11)
C15 0.0328(10) 0.0224(9) 0.0293(10) 0.0026(8) 0.0152(8) -0.0013(8)
C16 0.0426(12) 0.0281(11) 0.0320(11) 0.0020(9) 0.0114(10) -0.0015(9)
C17 0.0627(16) 0.0362(13) 0.0324(12) -0.0034(10) 0.0164(11) -0.0033(12)
C18 0.0694(18) 0.0399(14) 0.0468(15) -0.0092(11) 0.0306(14) 0.0051(13)
C19 0.0473(14) 0.0386(13) 0.0507(15) -0.0041(11) 0.0242(12) 0.0072(11)
C20 0.0337(11) 0.0257(10) 0.0366(11) 0.0012(9) 0.0169(9) 0.0005(8)
C21 0.0272(10) 0.0248(10) 0.0381(11) 0.0039(9) 0.0134(9) -0.0006(8)
C22 0.0288(11) 0.0343(12) 0.0510(14) 0.0063(10) 0.0120(10) 0.0032(9)
C23 0.0299(11) 0.0433(13) 0.0483(14) 0.0098(11) 0.0031(10) -0.0016(10)
C24 0.0381(12) 0.0449(13) 0.0329(12) 0.0006(10) 0.0049(10) -0.0072(10)
C25 0.0337(11) 0.0346(12) 0.0320(11) 0.0012(9) 0.0096(9) -0.0009(9)
C26 0.0241(9) 0.0229(9) 0.0304(10) 0.0050(8) 0.0095(8) -0.0029(8)
O1 0.121(4) 0.073(3) 0.168(6) 0.037(3) 0.077(4) 0.028(3)
C27 0.067(5) 0.097(7) 0.092(6) -0.031(5) 0.038(5) -0.001(5)
O2 0.149(7) 0.208(9) 0.100(5) -0.044(6) 0.008(5) 0.104(7)
C28 0.083(7) 0.057(5) 0.102(8) -0.013(5) 0.039(6) -0.013(5)
C29 0.35(2) 0.066(7) 0.065(6) -0.016(5) 0.079(9) -0.070(10)
C30 0.083(8) 0.053(8) 0.138(15) -0.037(8) 0.028(7) 0.004(6)

loop_
_atom_type_symbol
_atom_type_description
_atom_type_scat_dispersion_real
_atom_type_scat_dispersion_imag
_atom_type_scat_source
C C 0.0033 0.0016 'International Tables Vol C Tables 4.2.6.8 and 6.1.1.4'
H H 0.0000 0.0000 'International Tables Vol C Tables 4.2.6.8 and 6.1.1.4'
O O 0.0106 0.0060 'International Tables Vol C Tables 4.2.6.8 and 6.1.1.4'
Si Si 0.0817 0.0704 'International Tables Vol C Tables 4.2.6.8 and 6.1.1.4'

loop_
_geom_angle_atom_site_label_1
_geom_angle_atom_site_label_2
_geom_angle_atom_site_label_3
_geom_angle
_geom_angle_site_symmetry_1
_geom_angle_site_symmetry_3
C2 C1 C9 118.6(2) . .
C3 C2 C1 121.3(2) . .
C2 C3 C4 120.3(2) . .
C5 C4 C3 118.7(2) . .
C4 C5 C9 121.5(2) . .
C4 C5 C6 128.82(19) . .
C9 C5 C6 109.71(17) . .
C26 C6 C5 113.97(16) . .
C26 C6 C15 101.25(16) . .
C5 C6 C15 112.22(16) . .
C26 C6 C7 115.27(16) . .
C5 C6 C7 100.74(16) . .
C15 C6 C7 113.97(16) . .
C8 C7 C11 118.64(18) . .
C8 C7 C6 111.78(17) . .
C11 C7 C6 129.57(17) . .
C7 C8 C9 108.95(18) . .
C7 C8 Si1 108.40(15) . .
C9 C8 Si1 142.64(16) . .
C1 C9 C5 119.7(2) . .
C1 C9 C8 131.5(2) . .
C5 C9 C8 108.81(18) . .
C14 Si1 C13 111.11(13) . .
C14 Si1 C8 113.18(11) . .
C13 Si1 C8 113.67(11) . .
C14 Si1 C10 113.07(11) . .
C13 Si1 C10 113.25(11) . .
C8 Si1 C10 91.29(9) . .
C12 C10 C11 119.66(18) . .
C12 C10 Si1 131.85(15) . .
C11 C10 Si1 108.49(14) . .
C12 C11 C10 120.03(18) 3_656 .
C12 C11 C7 126.80(17) 3_656 .
C10 C11 C7 113.17(17) . .
C10 C12 C11 120.31(17) . 3_656
C16 C15 C20 120.9(2) . .
C16 C15 C6 128.31(19) . .
C20 C15 C6 110.77(18) . .
C15 C16 C17 118.6(2) . .
C18 C17 C16 120.3(2) . .
C17 C18 C19 121.8(2) . .
C18 C19 C20 118.0(2) . .
C19 C20 C15 120.4(2) . .
C19 C20 C21 131.2(2) . .
C15 C20 C21 108.48(18) . .
C22 C21 C26 120.2(2) . .
C22 C21 C20 131.2(2) . .
C26 C21 C20 108.58(18) . .
C23 C22 C21 118.9(2) . .
C22 C23 C24 120.6(2) . .
C23 C24 C25 121.0(2) . .
C26 C25 C24 118.4(2) . .
C25 C26 C21 120.96(19) . .
C25 C26 C6 128.11(19) . .
C21 C26 C6 110.92(18) . .
C27 O1 C27 180.0(14) 3 .
C27 O1 C29 53.7(7) 3 3
C27 O1 C29 126.3(7) . 3
C27 O1 C29 126.3(7) 3 .
C27 O1 C29 53.7(7) . .
C29 O1 C29 180.0(8) 3 .
O1 C27 O2 116.2(9) . .
O1 C27 C28 133.7(10) . .
O2 C27 C28 108.2(11) . .
C30 C29 O1 132.2(15) . .

loop_
_geom_bond_atom_site_label_1
_geom_bond_atom_site_label_2
_geom_bond_distance
_geom_bond_site_symmetry_2
C1 C2 1.392(3) .
C1 C9 1.395(3) .
C2 C3 1.387(4) .
C3 C4 1.397(3) .
C4 C5 1.375(3) .
C5 C9 1.406(3) .
C5 C6 1.527(3) .
C6 C26 1.524(3) .
C6 C15 1.528(3) .
C6 C7 1.532(3) .
C7 C8 1.356(3) .
C7 C11 1.468(3) .
C8 C9 1.462(3) .
C8 Si1 1.870(2) .
Si1 C14 1.861(3) .
Si1 C13 1.862(2) .
Si1 C10 1.879(2) .
C10 C12 1.387(3) .
C10 C11 1.424(3) .
C11 C12 1.400(3) 3_656
C12 C11 1.400(3) 3_656
C15 C16 1.382(3) .
C15 C20 1.400(3) .
C16 C17 1.395(3) .
C17 C18 1.379(4) .
C18 C19 1.385(4) .
C19 C20 1.394(3) .
C20 C21 1.469(3) .
C21 C22 1.396(3) .
C21 C26 1.398(3) .
C22 C23 1.382(4) .
C23 C24 1.392(4) .
C24 C25 1.393(3) .
C25 C26 1.383(3) .
O1 C27 1.026(12) 3
O1 C27 1.026(12) .
O1 C29 1.487(10) 3
O1 C29 1.487(10) .
C27 O2 1.246(11) .
C27 C28 1.635(16) .
C29 C30 0.802(14) .

loop_
_geom_torsion_atom_site_label_1
_geom_torsion_atom_site_label_2
_geom_torsion_atom_site_label_3
_geom_torsion_atom_site_label_4
_geom_torsion
_geom_torsion_site_symmetry_1
_geom_torsion_site_symmetry_4
C9 C1 C2 C3 -1.1(3) . .
C1 C2 C3 C4 0.7(4) . .
C2 C3 C4 C5 0.1(4) . .
C3 C4 C5 C9 -0.5(3) . .
C3 C4 C5 C6 177.8(2) . .
C4 C5 C6 C26 56.3(3) . .
C9 C5 C6 C26 -125.18(18) . .
C4 C5 C6 C15 -58.0(3) . .
C9 C5 C6 C15 120.47(19) . .
C4 C5 C6 C7 -179.6(2) . .
C9 C5 C6 C7 -1.1(2) . .
C26 C6 C7 C8 124.09(19) . .
C5 C6 C7 C8 0.9(2) . .
C15 C6 C7 C8 -119.42(19) . .
C26 C6 C7 C11 -57.2(3) . .
C5 C6 C7 C11 179.67(19) . .
C15 C6 C7 C11 59.3(3) . .
C11 C7 C8 C9 -179.30(17) . .
C6 C7 C8 C9 -0.4(2) . .
C11 C7 C8 Si1 0.0(2) . .
C6 C7 C8 Si1 178.88(13) . .
C2 C1 C9 C5 0.7(3) . .
C2 C1 C9 C8 -178.7(2) . .
C4 C5 C9 C1 0.1(3) . .
C6 C5 C9 C1 -178.54(19) . .
C4 C5 C9 C8 179.6(2) . .
C6 C5 C9 C8 1.0(2) . .
C7 C8 C9 C1 179.1(2) . .
Si1 C8 C9 C1 0.2(4) . .
C7 C8 C9 C5 -0.4(2) . .
Si1 C8 C9 C5 -179.3(2) . .
C7 C8 Si1 C14 115.30(17) . .
C9 C8 Si1 C14 -65.8(3) . .
C7 C8 Si1 C13 -116.71(17) . .
C9 C8 Si1 C13 62.2(3) . .
C7 C8 Si1 C10 -0.54(16) . .
C9 C8 Si1 C10 178.4(3) . .
C14 Si1 C10 C12 64.4(2) . .
C13 Si1 C10 C12 -63.2(2) . .
C8 Si1 C10 C12 -179.7(2) . .
C14 Si1 C10 C11 -115.00(16) . .
C13 Si1 C10 C11 117.49(15) . .
C8 Si1 C10 C11 0.95(15) . .
C12 C10 C11 C12 -0.1(3) . 3_656
Si1 C10 C11 C12 179.31(15) . 3_656
C12 C10 C11 C7 179.43(17) . .
Si1 C10 C11 C7 -1.1(2) . .
C8 C7 C11 C12 -179.68(19) . 3_656
C6 C7 C11 C12 1.7(3) . 3_656
C8 C7 C11 C10 0.8(3) . .
C6 C7 C11 C10 -177.87(18) . .
C11 C10 C12 C11 0.1(3) . 3_656
Si1 C10 C12 C11 -179.16(15) . 3_656
C26 C6 C15 C16 -178.6(2) . .
C5 C6 C15 C16 -56.7(3) . .
C7 C6 C15 C16 57.0(3) . .
C26 C6 C15 C20 -0.3(2) . .
C5 C6 C15 C20 121.65(19) . .
C7 C6 C15 C20 -124.65(18) . .
C20 C15 C16 C17 0.5(3) . .
C6 C15 C16 C17 178.7(2) . .
C15 C16 C17 C18 0.0(4) . .
C16 C17 C18 C19 -0.5(4) . .
C17 C18 C19 C20 0.5(4) . .
C18 C19 C20 C15 0.1(4) . .
C18 C19 C20 C21 -179.0(2) . .
C16 C15 C20 C19 -0.6(3) . .
C6 C15 C20 C19 -179.0(2) . .
C16 C15 C20 C21 178.68(18) . .
C6 C15 C20 C21 0.2(2) . .
C19 C20 C21 C22 -0.7(4) . .
C15 C20 C21 C22 -179.9(2) . .
C19 C20 C21 C26 179.1(2) . .
C15 C20 C21 C26 -0.1(2) . .
C26 C21 C22 C23 -0.7(3) . .
C20 C21 C22 C23 179.1(2) . .
C21 C22 C23 C24 -0.1(4) . .
C22 C23 C24 C25 0.5(4) . .
C23 C24 C25 C26 -0.2(3) . .
C24 C25 C26 C21 -0.6(3) . .
C24 C25 C26 C6 -179.0(2) . .
C22 C21 C26 C25 1.0(3) . .
C20 C21 C26 C25 -178.82(18) . .
C22 C21 C26 C6 179.71(18) . .
C20 C21 C26 C6 -0.1(2) . .
C5 C6 C26 C25 58.1(3) . .
C15 C6 C26 C25 178.8(2) . .
C7 C6 C26 C25 -57.7(3) . .
C5 C6 C26 C21 -120.47(19) . .
C15 C6 C26 C21 0.2(2) . .
C7 C6 C26 C21 123.72(18) . .
C27 O1 C27 O2 -174(16) 3 .
C29 O1 C27 O2 6.1(14) 3 .
C29 O1 C27 O2 -173.9(14) . .
C27 O1 C27 C28 24(16) 3 .
C29 O1 C27 C28 -155.6(12) 3 .
C29 O1 C27 C28 24.4(12) . .
C27 O1 C29 C30 -180(3) 3 .
C27 O1 C29 C30 0(3) . .
C29 O1 C29 C30 24(3) 3 .
